data_7028234
loop_
_publ_author_name
'Abell\'an-L\'opez, Antonio'
'Chicote, Mar\'ia-Teresa'
'Bautista, Delia'
'Vicente, Jos\'e'

_publ_section_title
;
 Cyclopalladated complexes derived from benzamidoxime.
;
_journal_issue 2
_journal_name_full 'Dalton transactions (Cambridge, England : 2003)'
_journal_page_first 592
_journal_page_last 598
_journal_paper_doi 10.1039/c3dt51867a
_journal_volume 43
_journal_year 2014
_chemical_formula_sum 'C43 H53 Cl N6 O5 Pd2'
_chemical_formula_weight 982.16
_chemical_name_systematic
; 
 ? 
;
_space_group_IT_number 15
_symmetry_cell_setting monoclinic
_symmetry_space_group_name_Hall '-C 2yc'
_symmetry_space_group_name_H-M 'C 1 2/c 1'
_atom_sites_solution_hydrogens geom
_atom_sites_solution_primary direct
_atom_sites_solution_secondary difmap
_audit_creation_method SHELXL-97
_cell_angle_alpha 90.00
_cell_angle_beta 121.104(2)
_cell_angle_gamma 90.00
_cell_formula_units_Z 8
_cell_length_a 25.9442(11)
_cell_length_b 21.3161(9)
_cell_length_c 20.3264(8)
_cell_measurement_reflns_used 9302
_cell_measurement_temperature 100(2)
_cell_measurement_theta_max 66.51
_cell_measurement_theta_min 3.98
_cell_volume 9625.0(7)
_computing_cell_refinement 'SAINT V8.27B (Bruker AXS Inc., 2011)'
_computing_data_collection 'APEX2 2013.2 (Bruker AXS Inc.)'
_computing_data_reduction 'SAINT V8.27B (Bruker AXS Inc., 2011)'
_computing_molecular_graphics 'Bruker SHELXTL'
_computing_publication_material 'Bruker SHELXTL'
_computing_structure_refinement 'SHELXL-97 (Sheldrick, 2008)'
_computing_structure_solution 'SHELXS-97 (Sheldrick, 2008)'
_diffrn_ambient_temperature 100(2)
_diffrn_detector_area_resol_mean 10.4167
_diffrn_measured_fraction_theta_full 0.997
_diffrn_measured_fraction_theta_max 0.997
_diffrn_measurement_device_type 'Bruker D8 QUEST'
_diffrn_measurement_method 'w and phi scans'
_diffrn_radiation_monochromator multilayer
_diffrn_radiation_source 'high brilliance microfocus sealed tube'
_diffrn_radiation_type CuK\a
_diffrn_radiation_wavelength 1.54178
_diffrn_reflns_av_R_equivalents 0.0441
_diffrn_reflns_av_sigmaI/netI 0.0238
_diffrn_reflns_limit_h_max 30
_diffrn_reflns_limit_h_min -30
_diffrn_reflns_limit_k_max 25
_diffrn_reflns_limit_k_min -25
_diffrn_reflns_limit_l_max 24
_diffrn_reflns_limit_l_min -24
_diffrn_reflns_number 84208
_diffrn_reflns_theta_full 66.87
_diffrn_reflns_theta_max 66.87
_diffrn_reflns_theta_min 2.87
_exptl_absorpt_coefficient_mu 6.907
_exptl_absorpt_correction_T_max 0.2058
_exptl_absorpt_correction_T_min 0.0733
_exptl_absorpt_correction_type multi-scan
_exptl_absorpt_process_details SADABS
_exptl_crystal_colour blue
_exptl_crystal_density_diffrn 1.356
_exptl_crystal_density_method 'not measured'
_exptl_crystal_description block
_exptl_crystal_F_000 4016
_exptl_crystal_size_max 0.27
_exptl_crystal_size_mid 0.17
_exptl_crystal_size_min 0.15
_platon_squeeze_details
;
;
_refine_diff_density_max 2.882
_refine_diff_density_min -0.552
_refine_diff_density_rms 0.194
_refine_ls_extinction_method none
_refine_ls_goodness_of_fit_ref 1.179
_refine_ls_hydrogen_treatment mixed
_refine_ls_matrix_type full
_refine_ls_number_parameters 525
_refine_ls_number_reflns 8527
_refine_ls_number_restraints 505
_refine_ls_restrained_S_all 1.148
_refine_ls_R_factor_all 0.0772
_refine_ls_R_factor_gt 0.0703
_refine_ls_shift/su_max 0.001
_refine_ls_shift/su_mean 0.000
_refine_ls_structure_factor_coef Fsqd
_refine_ls_weighting_details 'calc w=1/[\s^2^(Fo^2^)+(0.0856P)^2^+56.7714P] where P=(Fo^2^+2Fc^2^)/3'
_refine_ls_weighting_scheme calc
_refine_ls_wR_factor_gt 0.1754
_refine_ls_wR_factor_ref 0.1837
_reflns_number_gt 7381
_reflns_number_total 8527
_reflns_threshold_expression >2sigma(I)
_cod_data_source_file c3dt51867a.txt
_cod_data_source_block h5b_a_cu_sq
_cod_original_sg_symbol_H-M 'C 2/c'
_cod_database_code 7028234

loop_
_symmetry_equiv_pos_as_xyz
'x, y, z'
'-x, y, -z+1/2'
'x+1/2, y+1/2, z'
'-x+1/2, y+1/2, -z+1/2'
'-x, -y, -z'
'x, -y, z-1/2'
'-x+1/2, -y+1/2, -z'
'x+1/2, -y+1/2, z-1/2'

loop_
_atom_site_label
_atom_site_type_symbol
_atom_site_fract_x
_atom_site_fract_y
_atom_site_fract_z
_atom_site_U_iso_or_equiv
_atom_site_adp_type
_atom_site_occupancy
_atom_site_symmetry_multiplicity
_atom_site_calc_flag
_atom_site_refinement_flags
_atom_site_disorder_assembly
_atom_site_disorder_group
Pd1 Pd 0.079565(19) 0.67314(2) 0.27343(2) 0.05413(17) Uani 1 1 d . . .
N1 N 0.1303(2) 0.6978(2) 0.3842(3) 0.0531(11) Uani 1 1 d U . .
N3 N 0.0312(2) 0.6505(3) 0.1580(3) 0.0599(12) Uani 1 1 d U . .
N4 N 0.0541(2) 0.7612(3) 0.2213(3) 0.0566(12) Uani 1 1 d U . .
C1 C 0.0937(3) 0.5891(3) 0.3242(3) 0.0597(14) Uani 1 1 d U . .
C2 C 0.1279(3) 0.5925(3) 0.4058(3) 0.0553(13) Uani 1 1 d U . .
C3 C 0.1365(3) 0.5403(3) 0.4514(4) 0.0659(16) Uani 1 1 d U . .
H3 H 0.1592 0.5440 0.5058 0.079 Uiso 1 1 calc R . .
C4 C 0.1123(3) 0.4834(4) 0.4180(4) 0.0725(17) Uani 1 1 d U . .
H4 H 0.1185 0.4475 0.4490 0.087 Uiso 1 1 calc R . .
C5 C 0.0787(4) 0.4785(4) 0.3385(4) 0.0764(18) Uani 1 1 d U . .
H5 H 0.0618 0.4393 0.3152 0.092 Uiso 1 1 calc R . .
C6 C 0.0695(3) 0.5307(3) 0.2927(4) 0.0651(15) Uani 1 1 d U . .
H6 H 0.0460 0.5263 0.2385 0.078 Uiso 1 1 calc R . .
C7 C 0.1489(3) 0.6557(3) 0.4367(3) 0.0550(13) Uani 1 1 d U . .
C11 C 0.0319(3) 0.5960(4) 0.1255(4) 0.0719(18) Uani 1 1 d U . .
H11 H 0.0551 0.5624 0.1580 0.086 Uiso 1 1 calc R . .
C12 C 0.0005(3) 0.5865(4) 0.0469(4) 0.0740(18) Uani 1 1 d U . .
H12 H 0.0036 0.5473 0.0270 0.089 Uiso 1 1 calc R . .
C13 C -0.0355(3) 0.6331(4) -0.0032(4) 0.0665(16) Uani 1 1 d U A .
C14 C -0.0357(3) 0.6879(3) 0.0306(3) 0.0593(14) Uani 1 1 d U . .
H14 H -0.0604 0.7212 -0.0012 0.071 Uiso 1 1 calc R . .
C15 C -0.0011(3) 0.6979(3) 0.1103(3) 0.0542(13) Uani 1 1 d U . .
C16 C 0.0101(3) 0.7592(3) 0.1465(3) 0.0576(14) Uani 1 1 d U . .
C17 C -0.0164(3) 0.8149(3) 0.1052(3) 0.0598(14) Uani 1 1 d U . .
H17 H -0.0489 0.8126 0.0534 0.072 Uiso 1 1 calc R . .
C18 C 0.0043(3) 0.8723(3) 0.1390(3) 0.0583(13) Uani 1 1 d U . .
C19 C 0.0502(3) 0.8742(3) 0.2163(3) 0.0635(15) Uani 1 1 d U . .
H19 H 0.0660 0.9129 0.2422 0.076 Uiso 1 1 calc R . .
C20 C 0.0721(3) 0.8161(3) 0.2543(3) 0.0573(14) Uani 1 1 d U . .
H20 H 0.1019 0.8170 0.3074 0.069 Uiso 1 1 calc R . .
C21 C -0.0681(3) 0.6249(3) -0.0904(4) 0.0753(19) Uani 1 1 d DU . .
C22 C -0.1089(5) 0.5658(5) -0.1133(7) 0.076(3) Uiso 0.711(15) 1 d PDU A 1
H22A H -0.1401 0.5723 -0.1006 0.114 Uiso 0.711(15) 1 calc PR A 1
H22B H -0.0845 0.5293 -0.0852 0.114 Uiso 0.711(15) 1 calc PR A 1
H22C H -0.1279 0.5585 -0.1687 0.114 Uiso 0.711(15) 1 calc PR A 1
C23 C -0.0210(4) 0.6137(5) -0.1113(6) 0.072(3) Uiso 0.711(15) 1 d PDU A 1
H23A H 0.0032 0.5770 -0.0834 0.108 Uiso 0.711(15) 1 calc PR A 1
H23B H 0.0051 0.6506 -0.0975 0.108 Uiso 0.711(15) 1 calc PR A 1
H23C H -0.0407 0.6062 -0.1667 0.108 Uiso 0.711(15) 1 calc PR A 1
C24 C -0.1068(5) 0.6808(5) -0.1338(7) 0.074(3) Uiso 0.711(15) 1 d PDU A 1
H24A H -0.1372 0.6874 -0.1196 0.110 Uiso 0.711(15) 1 calc PR A 1
H24B H -0.1269 0.6730 -0.1892 0.110 Uiso 0.711(15) 1 calc PR A 1
H24C H -0.0815 0.7183 -0.1208 0.110 Uiso 0.711(15) 1 calc PR A 1
C22' C -0.0670(18) 0.5637(18) -0.116(2) 0.111(11) Uiso 0.289(15) 1 d PU A 2
H22D H -0.0276 0.5447 -0.0815 0.166 Uiso 0.289(15) 1 calc PR A 2
H22E H -0.0743 0.5655 -0.1681 0.166 Uiso 0.289(15) 1 calc PR A 2
H22F H -0.0984 0.5384 -0.1154 0.166 Uiso 0.289(15) 1 calc PR A 2
C23' C -0.0235(11) 0.6623(12) -0.1158(15) 0.067(7) Uiso 0.289(15) 1 d PU A 2
H23D H 0.0164 0.6428 -0.0898 0.101 Uiso 0.289(15) 1 calc PR A 2
H23E H -0.0198 0.7066 -0.1009 0.101 Uiso 0.289(15) 1 calc PR A 2
H23F H -0.0414 0.6593 -0.1716 0.101 Uiso 0.289(15) 1 calc PR A 2
C24' C -0.1241(11) 0.6570(12) -0.1331(13) 0.057(6) Uiso 0.289(15) 1 d PU A 2
H24D H -0.1201 0.6994 -0.1124 0.086 Uiso 0.289(15) 1 calc PR A 2
H24E H -0.1552 0.6341 -0.1293 0.086 Uiso 0.289(15) 1 calc PR A 2
H24F H -0.1355 0.6596 -0.1872 0.086 Uiso 0.289(15) 1 calc PR A 2
C25 C -0.0195(3) 0.9338(4) 0.0955(3) 0.0648(15) Uani 1 1 d U . .
C26 C -0.0461(4) 0.9737(4) 0.1339(4) 0.0749(18) Uani 1 1 d U . .
H26A H -0.0794 0.9510 0.1327 0.112 Uiso 1 1 calc R . .
H26B H -0.0610 1.0135 0.1062 0.112 Uiso 1 1 calc R . .
H26C H -0.0149 0.9822 0.1874 0.112 Uiso 1 1 calc R . .
C27 C 0.0329(3) 0.9685(4) 0.0983(4) 0.078(2) Uani 1 1 d U . .
H27A H 0.0181 1.0070 0.0678 0.116 Uiso 1 1 calc R . .
H27B H 0.0516 0.9416 0.0772 0.116 Uiso 1 1 calc R . .
H27C H 0.0627 0.9792 0.1517 0.116 Uiso 1 1 calc R . .
C28 C -0.0691(3) 0.9222(3) 0.0107(3) 0.0617(15) Uani 1 1 d U . .
H28A H -0.1035 0.9012 0.0087 0.093 Uiso 1 1 calc R . .
H28B H -0.0531 0.8957 -0.0140 0.093 Uiso 1 1 calc R . .
H28C H -0.0822 0.9625 -0.0163 0.093 Uiso 1 1 calc R . .
Pd2 Pd 0.200251(19) 0.76177(2) 0.52369(2) 0.05063(16) Uani 1 1 d . . .
O1 O 0.14906(19) 0.75855(19) 0.4105(2) 0.0546(10) Uani 1 1 d U . .
N2 N 0.1820(2) 0.6717(2) 0.5114(3) 0.0536(11) Uani 1 1 d DU . .
H02 H 0.189(2) 0.6402(16) 0.540(2) 0.028(12) Uiso 1 1 d D . .
N5 N 0.2138(2) 0.8558(2) 0.5346(3) 0.0532(11) Uani 1 1 d U . .
N6 N 0.2477(2) 0.7698(2) 0.6386(3) 0.0532(11) Uani 1 1 d U . .
C31 C 0.2001(3) 0.8960(3) 0.4776(3) 0.0562(13) Uani 1 1 d U . .
H31 H 0.1851 0.8799 0.4273 0.067 Uiso 1 1 calc R . .
C32 C 0.2069(3) 0.9593(3) 0.4887(3) 0.0553(13) Uani 1 1 d U . .
H32 H 0.1975 0.9859 0.4464 0.066 Uiso 1 1 calc R . .
C33 C 0.2272(3) 0.9859(3) 0.5605(3) 0.0564(13) Uani 1 1 d U . .
C34 C 0.2434(3) 0.9415(3) 0.6207(3) 0.0546(13) Uani 1 1 d U . .
H34 H 0.2588 0.9563 0.6716 0.066 Uiso 1 1 calc R . .
C35 C 0.2374(3) 0.8784(3) 0.6069(3) 0.0517(12) Uani 1 1 d U . .
C36 C 0.2557(3) 0.8290(3) 0.6657(3) 0.0519(12) Uani 1 1 d U . .
C37 C 0.2795(3) 0.8413(3) 0.7436(3) 0.0566(13) Uani 1 1 d U . .
H37 H 0.2831 0.8834 0.7610 0.068 Uiso 1 1 calc R . .
C38 C 0.2978(3) 0.7921(3) 0.7958(3) 0.0563(13) Uani 1 1 d U . .
C39 C 0.2916(3) 0.7315(3) 0.7664(3) 0.0571(14) Uani 1 1 d U . .
H39 H 0.3048 0.6964 0.8001 0.069 Uiso 1 1 calc R . .
C40 C 0.2667(3) 0.7228(3) 0.6899(3) 0.0551(13) Uani 1 1 d U . .
H40 H 0.2624 0.6811 0.6714 0.066 Uiso 1 1 calc R . .
C41 C 0.2292(3) 1.0561(3) 0.5741(3) 0.0593(14) Uani 1 1 d U . .
C42 C 0.1688(3) 1.0754(3) 0.5640(4) 0.0679(16) Uani 1 1 d U . .
H42A H 0.1362 1.0639 0.5123 0.102 Uiso 1 1 calc R . .
H42B H 0.1684 1.1209 0.5709 0.102 Uiso 1 1 calc R . .
H42C H 0.1630 1.0538 0.6023 0.102 Uiso 1 1 calc R . .
C43 C 0.2801(3) 1.0744(3) 0.6560(4) 0.0655(16) Uani 1 1 d U . .
H43A H 0.2702 1.0591 0.6937 0.098 Uiso 1 1 calc R . .
H43B H 0.2844 1.1201 0.6598 0.098 Uiso 1 1 calc R . .
H43C H 0.3181 1.0554 0.6665 0.098 Uiso 1 1 calc R . .
C44 C 0.2389(4) 1.0919(4) 0.5162(4) 0.0748(18) Uani 1 1 d U . .
H44A H 0.2746 1.0754 0.5172 0.112 Uiso 1 1 calc R . .
H44B H 0.2448 1.1366 0.5297 0.112 Uiso 1 1 calc R . .
H44C H 0.2036 1.0868 0.4645 0.112 Uiso 1 1 calc R . .
C45 C 0.3210(3) 0.8017(3) 0.8820(3) 0.0648(15) Uani 1 1 d U . .
C46 C 0.2737(4) 0.7726(4) 0.8973(4) 0.0780(19) Uani 1 1 d U . .
H46A H 0.2694 0.7278 0.8847 0.117 Uiso 1 1 calc R . .
H46B H 0.2350 0.7937 0.8653 0.117 Uiso 1 1 calc R . .
H46C H 0.2868 0.7780 0.9516 0.117 Uiso 1 1 calc R . .
C47 C 0.3808(3) 0.7671(4) 0.9301(4) 0.0718(18) Uani 1 1 d U . .
H47A H 0.4108 0.7849 0.9200 0.108 Uiso 1 1 calc R . .
H47B H 0.3751 0.7225 0.9163 0.108 Uiso 1 1 calc R . .
H47C H 0.3946 0.7717 0.9847 0.108 Uiso 1 1 calc R . .
C48 C 0.3280(5) 0.8706(4) 0.9020(4) 0.102(3) Uani 1 1 d U . .
H48A H 0.3392 0.8757 0.9557 0.153 Uiso 1 1 calc R . .
H48B H 0.2899 0.8923 0.8685 0.153 Uiso 1 1 calc R . .
H48C H 0.3595 0.8886 0.8948 0.153 Uiso 1 1 calc R . .
Cl1 Cl 0.29464(7) 0.53325(8) 0.70504(8) 0.0655(4) Uani 1 1 d DU . .
O2 O 0.2503(2) 0.5623(3) 0.6355(3) 0.0892(16) Uani 1 1 d DU . .
O3 O 0.3192(2) 0.5816(2) 0.7630(3) 0.0830(15) Uani 1 1 d DU . .
O4 O 0.3414(2) 0.5084(2) 0.6953(3) 0.0756(13) Uani 1 1 d DU . .
O5 O 0.2699(3) 0.4865(3) 0.7284(4) 0.1000(19) Uani 1 1 d DU . .

loop_
_atom_site_aniso_label
_atom_site_aniso_U_11
_atom_site_aniso_U_22
_atom_site_aniso_U_33
_atom_site_aniso_U_23
_atom_site_aniso_U_13
_atom_site_aniso_U_12
Pd1 0.0562(3) 0.0690(3) 0.0287(2) -0.00382(17) 0.01595(19) 0.00231(19)
N1 0.055(3) 0.066(3) 0.032(2) -0.004(2) 0.019(2) 0.003(2)
N3 0.059(3) 0.077(3) 0.035(2) -0.009(2) 0.017(2) 0.000(2)
N4 0.059(3) 0.073(3) 0.031(2) -0.002(2) 0.019(2) 0.003(2)
C1 0.061(3) 0.066(3) 0.041(3) 0.000(3) 0.018(3) 0.005(3)
C2 0.058(3) 0.063(3) 0.041(3) 0.001(2) 0.023(3) 0.003(3)
C3 0.069(4) 0.079(4) 0.041(3) 0.004(3) 0.022(3) -0.004(3)
C4 0.076(4) 0.071(4) 0.059(4) 0.006(3) 0.026(3) -0.004(3)
C5 0.081(5) 0.070(4) 0.066(4) -0.008(3) 0.029(4) -0.011(3)
C6 0.071(4) 0.069(4) 0.046(3) -0.006(3) 0.025(3) -0.003(3)
C7 0.055(3) 0.074(3) 0.034(3) 0.002(2) 0.021(2) 0.000(3)
C11 0.081(4) 0.079(4) 0.042(3) -0.007(3) 0.023(3) 0.010(3)
C12 0.082(5) 0.080(4) 0.043(3) -0.013(3) 0.020(3) 0.004(3)
C13 0.060(4) 0.088(4) 0.042(3) -0.007(3) 0.021(3) 0.001(3)
C14 0.059(3) 0.075(4) 0.033(3) -0.002(2) 0.016(2) -0.003(3)
C15 0.049(3) 0.077(3) 0.031(2) -0.005(2) 0.016(2) 0.001(3)
C16 0.056(3) 0.080(3) 0.030(3) -0.007(2) 0.018(2) -0.008(3)
C17 0.059(3) 0.085(3) 0.029(3) -0.001(2) 0.017(2) 0.001(3)
C18 0.059(3) 0.077(3) 0.035(3) 0.002(2) 0.022(2) -0.002(3)
C19 0.070(4) 0.073(4) 0.033(3) 0.001(2) 0.016(3) -0.007(3)
C20 0.060(3) 0.079(4) 0.028(2) -0.004(2) 0.019(2) 0.000(3)
C21 0.081(4) 0.092(5) 0.038(3) -0.012(3) 0.020(3) 0.006(4)
C25 0.056(3) 0.090(4) 0.033(3) 0.008(3) 0.012(2) 0.003(3)
C26 0.083(5) 0.084(5) 0.041(3) 0.009(3) 0.020(3) 0.018(4)
C27 0.069(4) 0.096(5) 0.044(3) 0.014(3) 0.012(3) -0.010(4)
C28 0.059(3) 0.076(4) 0.041(3) 0.007(3) 0.019(3) -0.001(3)
Pd2 0.0538(3) 0.0638(3) 0.0270(2) -0.00175(16) 0.01572(19) 0.00415(18)
O1 0.059(2) 0.064(2) 0.0272(18) -0.0076(16) 0.0119(17) 0.0085(18)
N2 0.057(3) 0.062(3) 0.033(2) 0.004(2) 0.017(2) 0.008(2)
N5 0.055(3) 0.068(3) 0.032(2) -0.0043(19) 0.020(2) 0.003(2)
N6 0.053(3) 0.068(3) 0.032(2) -0.0020(19) 0.017(2) 0.006(2)
C31 0.061(3) 0.070(3) 0.033(3) 0.000(2) 0.021(3) 0.006(3)
C32 0.058(3) 0.069(3) 0.040(3) 0.005(2) 0.026(3) 0.001(3)
C33 0.055(3) 0.075(3) 0.037(3) 0.004(2) 0.023(2) 0.002(3)
C34 0.059(3) 0.067(3) 0.030(2) 0.002(2) 0.018(2) 0.003(3)
C35 0.056(3) 0.070(3) 0.030(2) 0.000(2) 0.023(2) -0.001(3)
C36 0.057(3) 0.059(3) 0.034(3) -0.005(2) 0.020(2) 0.000(2)
C37 0.063(3) 0.067(3) 0.035(3) -0.002(2) 0.021(3) -0.004(3)
C38 0.063(3) 0.067(3) 0.032(3) -0.002(2) 0.020(2) -0.007(3)
C39 0.063(4) 0.067(3) 0.038(3) -0.001(2) 0.023(3) 0.000(3)
C40 0.063(3) 0.051(3) 0.037(3) -0.003(2) 0.016(3) 0.005(3)
C41 0.075(4) 0.064(3) 0.037(3) 0.000(2) 0.028(3) -0.002(3)
C42 0.069(4) 0.065(4) 0.059(4) -0.011(3) 0.025(3) -0.002(3)
C43 0.078(4) 0.066(4) 0.045(3) 0.002(3) 0.026(3) -0.003(3)
C44 0.097(5) 0.075(4) 0.048(3) 0.008(3) 0.034(4) -0.005(4)
C45 0.082(4) 0.072(4) 0.033(3) -0.002(3) 0.025(3) -0.002(3)
C46 0.088(5) 0.104(5) 0.050(4) 0.009(4) 0.041(4) 0.009(4)
C47 0.067(4) 0.099(5) 0.034(3) -0.002(3) 0.015(3) -0.013(3)
C48 0.168(9) 0.079(4) 0.038(3) -0.012(3) 0.037(5) -0.016(5)
Cl1 0.0705(9) 0.0836(10) 0.0370(7) 0.0059(7) 0.0240(7) 0.0015(8)
O2 0.092(4) 0.113(4) 0.050(3) 0.010(3) 0.028(3) 0.018(3)
O3 0.093(4) 0.085(3) 0.054(3) -0.011(2) 0.027(3) 0.002(3)
O4 0.085(3) 0.089(3) 0.047(2) -0.001(2) 0.030(2) 0.009(3)
O5 0.146(6) 0.084(4) 0.102(4) -0.011(3) 0.087(4) -0.023(4)

loop_
_atom_type_symbol
_atom_type_description
_atom_type_scat_dispersion_real
_atom_type_scat_dispersion_imag
_atom_type_scat_source
C C 0.0181 0.0091 'International Tables Vol C Tables 4.2.6.8 and 6.1.1.4'
H H 0.0000 0.0000 'International Tables Vol C Tables 4.2.6.8 and 6.1.1.4'
N N 0.0311 0.0180 'International Tables Vol C Tables 4.2.6.8 and 6.1.1.4'
O O 0.0492 0.0322 'International Tables Vol C Tables 4.2.6.8 and 6.1.1.4'
Pd Pd 0.1215 3.9337 'International Tables Vol C Tables 4.2.6.8 and 6.1.1.4'
Cl Cl 0.3639 0.7018 'International Tables Vol C Tables 4.2.6.8 and 6.1.1.4'

loop_
_geom_angle_atom_site_label_1
_geom_angle_atom_site_label_2
_geom_angle_atom_site_label_3
_geom_angle
_geom_angle_site_symmetry_3
C1 Pd1 N1 79.4(2) .
C1 Pd1 N3 102.6(2) .
N1 Pd1 N3 176.4(2) .
C1 Pd1 N4 172.1(2) .
N1 Pd1 N4 100.7(2) .
N3 Pd1 N4 77.7(2) .
C7 N1 O1 115.3(5) .
C7 N1 Pd1 119.8(4) .
O1 N1 Pd1 124.9(4) .
C11 N3 C15 117.0(5) .
C11 N3 Pd1 127.4(5) .
C15 N3 Pd1 115.3(4) .
C20 N4 C16 118.3(6) .
C20 N4 Pd1 127.5(4) .
C16 N4 Pd1 113.9(4) .
C6 C1 C2 116.2(6) .
C6 C1 Pd1 130.1(5) .
C2 C1 Pd1 113.2(5) .
C3 C2 C1 121.8(6) .
C3 C2 C7 123.6(5) .
C1 C2 C7 114.5(5) .
C4 C3 C2 120.1(6) .
C3 C4 C5 119.6(7) .
C4 C5 C6 120.5(7) .
C5 C6 C1 121.9(6) .
N1 C7 N2 120.5(6) .
N1 C7 C2 112.9(5) .
N2 C7 C2 126.5(6) .
N3 C11 C12 123.2(7) .
C11 C12 C13 121.0(7) .
C14 C13 C12 115.1(6) .
C14 C13 C21 122.7(6) .
C12 C13 C21 121.9(6) .
C13 C14 C15 123.1(6) .
N3 C15 C14 120.4(6) .
N3 C15 C16 114.9(5) .
C14 C15 C16 124.1(6) .
N4 C16 C17 120.8(6) .
N4 C16 C15 115.4(6) .
C17 C16 C15 123.2(5) .
C18 C17 C16 120.5(5) .
C17 C18 C19 118.5(6) .
C17 C18 C25 122.7(5) .
C19 C18 C25 118.8(6) .
C18 C19 C20 117.1(6) .
N4 C20 C19 124.6(5) .
C22' C21 C24' 115(2) .
C22' C21 C23 65.0(17) .
C24' C21 C23 128.6(12) .
C22' C21 C24 130.4(18) .
C24' C21 C24 26.6(9) .
C23 C21 C24 110.5(7) .
C22' C21 C13 115.3(17) .
C24' C21 C13 115.5(11) .
C23 C21 C13 107.6(7) .
C24 C21 C13 112.8(7) .
C22' C21 C22 43.8(16) .
C24' C21 C22 83.4(11) .
C23 C21 C22 108.2(6) .
C24 C21 C22 108.6(7) .
C13 C21 C22 108.9(7) .
C22' C21 C23' 100.3(19) .
C24' C21 C23' 103.2(14) .
C23 C21 C23' 37.4(9) .
C24 C21 C23' 78.6(10) .
C13 C21 C23' 104.2(10) .
C22 C21 C23' 139.3(11) .
C18 C25 C27 108.0(6) .
C18 C25 C26 109.7(5) .
C27 C25 C26 109.7(7) .
C18 C25 C28 111.4(6) .
C27 C25 C28 109.3(5) .
C26 C25 C28 108.7(5) .
N2 Pd2 O1 81.07(18) .
N2 Pd2 N6 101.2(2) .
O1 Pd2 N6 175.56(18) .
N2 Pd2 N5 176.5(2) .
O1 Pd2 N5 97.81(18) .
N6 Pd2 N5 79.65(19) .
N2 Pd2 Pd2 89.26(15) 7_566
O1 Pd2 Pd2 78.87(13) 7_566
N6 Pd2 Pd2 104.86(15) 7_566
N5 Pd2 Pd2 93.79(14) 7_566
N1 O1 Pd2 111.7(3) .
C7 N2 Pd2 111.3(4) .
C31 N5 C35 118.9(5) .
C31 N5 Pd2 125.9(4) .
C35 N5 Pd2 115.2(4) .
C40 N6 C36 117.6(5) .
C40 N6 Pd2 126.7(4) .
C36 N6 Pd2 115.4(4) .
N5 C31 C32 122.5(5) .
C31 C32 C33 121.6(6) .
C32 C33 C34 114.4(6) .
C32 C33 C41 123.5(5) .
C34 C33 C41 122.0(5) .
C35 C34 C33 121.7(5) .
N5 C35 C34 120.8(5) .
N5 C35 C36 113.6(5) .
C34 C35 C36 125.6(5) .
N6 C36 C37 121.6(6) .
N6 C36 C35 114.8(5) .
C37 C36 C35 123.6(5) .
C38 C37 C36 120.0(6) .
C37 C38 C39 117.0(5) .
C37 C38 C45 123.1(6) .
C39 C38 C45 119.8(5) .
C40 C39 C38 119.8(6) .
N6 C40 C39 123.8(6) .
C33 C41 C42 107.8(5) .
C33 C41 C44 110.8(5) .
C42 C41 C44 109.1(6) .
C33 C41 C43 111.9(5) .
C42 C41 C43 108.9(5) .
C44 C41 C43 108.2(6) .
C48 C45 C47 110.9(7) .
C48 C45 C46 109.5(7) .
C47 C45 C46 109.1(6) .
C48 C45 C38 110.9(5) .
C47 C45 C38 109.5(6) .
C46 C45 C38 106.9(6) .
O5 Cl1 O2 111.8(4) .
O5 Cl1 O4 110.7(4) .
O2 Cl1 O4 109.5(3) .
O5 Cl1 O3 108.6(3) .
O2 Cl1 O3 106.8(3) .
O4 Cl1 O3 109.3(3) .

loop_
_geom_bond_atom_site_label_1
_geom_bond_atom_site_label_2
_geom_bond_distance
_geom_bond_site_symmetry_2
Pd1 C1 2.004(7) .
Pd1 N1 2.005(5) .
Pd1 N3 2.066(5) .
Pd1 N4 2.087(5) .
N1 C7 1.282(8) .
N1 O1 1.389(7) .
N3 C11 1.341(9) .
N3 C15 1.351(8) .
N4 C20 1.310(8) .
N4 C16 1.351(8) .
C1 C6 1.394(9) .
C1 C2 1.422(8) .
C2 C3 1.391(9) .
C2 C7 1.467(9) .
C3 C4 1.374(10) .
C4 C5 1.388(10) .
C5 C6 1.388(10) .
C7 N2 1.345(7) .
C11 C12 1.383(9) .
C12 C13 1.383(10) .
C13 C14 1.357(10) .
C13 C21 1.529(9) .
C14 C15 1.405(8) .
C15 C16 1.454(9) .
C16 C17 1.412(10) .
C17 C18 1.369(9) .
C18 C19 1.398(8) .
C18 C25 1.522(10) .
C19 C20 1.414(9) .
C21 C22' 1.41(4) .
C21 C24' 1.43(2) .
C21 C23 1.505(10) .
C21 C24 1.516(10) .
C21 C22 1.554(10) .
C21 C23' 1.69(3) .
C25 C27 1.524(10) .
C25 C26 1.538(10) .
C25 C28 1.548(8) .
Pd2 N2 1.963(5) .
Pd2 O1 1.977(4) .
Pd2 N6 2.007(5) .
Pd2 N5 2.028(5) .
Pd2 Pd2 3.2269(8) 7_566
N5 C31 1.333(8) .
N5 C35 1.356(7) .
N6 C40 1.342(8) .
N6 C36 1.348(8) .
C31 C32 1.365(9) .
C32 C33 1.390(8) .
C33 C34 1.428(8) .
C33 C41 1.517(9) .
C34 C35 1.367(9) .
C35 C36 1.476(8) .
C36 C37 1.396(8) .
C37 C38 1.389(9) .
C38 C39 1.397(9) .
C38 C45 1.545(8) .
C39 C40 1.355(8) .
C41 C42 1.527(10) .
C41 C44 1.530(9) .
C41 C43 1.549(9) .
C45 C48 1.511(11) .
C45 C47 1.527(10) .
C45 C46 1.543(10) .
Cl1 O5 1.395(5) .
Cl1 O2 1.423(5) .
Cl1 O4 1.427(5) .
Cl1 O3 1.443(5) .

loop_
_geom_hbond_atom_site_label_D
_geom_hbond_atom_site_label_H
_geom_hbond_atom_site_label_A
_geom_hbond_distance_DH
_geom_hbond_distance_HA
_geom_hbond_distance_DA
_geom_hbond_angle_DHA
N2 H02 O2 0.841(19) 2.42(3) 3.213(7) 157(4)

loop_
_platon_squeeze_void_nr
_platon_squeeze_void_average_x
_platon_squeeze_void_average_y
_platon_squeeze_void_average_z
_platon_squeeze_void_volume
_platon_squeeze_void_count_electrons
_platon_squeeze_void_content
1 1.000 0.187 0.250 438 105 ' '
2 0.500 0.313 -0.250 438 105 ' '
3 0.500 0.687 0.250 438 105 ' '
4 0.000 0.813 -0.250 438 105 ' '
